data_2009426
loop_
_publ_author_name
'Shatzmiller, S.'
'Goldberg, I.'
'Stein, Z.'
'Naddaka, V.I.'

_publ_section_title
;
 1,6-Diselenacyclodecane-3,4,8,9-tetraone
 tetrakis(<i>O</i>-methyloxime)
;
_journal_issue 2
_journal_name_full 'Acta Crystallographica Section C'
_journal_page_first 304
_journal_page_last 306
_journal_paper_doi 10.1107/S0108270193006225
_journal_volume 50
_journal_year 1994
_chemical_formula_sum 'C12 H20 N4 O4 Se2'
_chemical_formula_weight 442.23
_space_group_IT_number 14
_space_group_name_Hall '-P 2yn'
_space_group_name_H-M_alt 'P 1 21/n 1'
_symmetry_cell_setting monoclinic
_symmetry_space_group_name_Hall '-P 2yn'
_symmetry_space_group_name_H-M 'P 1 21/n 1'
_atom_type_scat_source IntTabIV
_cell_angle_alpha 90.0
_cell_angle_beta 97.37(2)
_cell_angle_gamma 90.0
_cell_formula_units_Z 4
_cell_length_a 8.364(3)
_cell_length_b 17.281(2)
_cell_length_c 11.9400(10)
_cell_measurement_reflns_used 25
_cell_measurement_temperature 298
_cell_measurement_theta_max 12.2
_cell_measurement_theta_min 7.9
_cell_volume 1711.5(7)
_diffrn_measurement_device CAD-4
_diffrn_measurement_method '\w-2\q scans'
_diffrn_radiation_type 'Mo K\a'
_diffrn_radiation_wavelength 0.7107
_diffrn_reflns_av_R_equivalents 0.028
_diffrn_reflns_limit_h_max 9
_diffrn_reflns_limit_h_min -9
_diffrn_reflns_limit_k_max 20
_diffrn_reflns_limit_k_min 0
_diffrn_reflns_limit_l_max 14
_diffrn_reflns_limit_l_min 0
_diffrn_reflns_number 3336
_diffrn_reflns_theta_max 25
_diffrn_standards_decay_% 3
_diffrn_standards_interval_time 60
_diffrn_standards_number 3
_exptl_absorpt_coefficient_mu 4.3
_exptl_absorpt_correction_T_max 0.93
_exptl_absorpt_correction_T_min 0.84
_exptl_absorpt_correction_type empirical
_exptl_crystal_colour slightly_yellow
_exptl_crystal_density_diffrn 1.716
_exptl_crystal_description prism
_exptl_crystal_size_max 0.30
_exptl_crystal_size_mid 0.25
_exptl_crystal_size_min 0.20
_refine_diff_density_max 0.55
_refine_diff_density_min -0.52
_refine_ls_goodness_of_fit_obs 1.24
_refine_ls_hydrogen_treatment noref
_refine_ls_number_parameters 223
_refine_ls_number_reflns 1971
_refine_ls_R_factor_obs 0.036
_refine_ls_shift/esd_max 0.06
_refine_ls_structure_factor_coef F
_refine_ls_weighting_details 'w = 1/\s^2^(F~o~)'
_refine_ls_weighting_scheme calc
_refine_ls_wR_factor_obs 0.035
_reflns_number_observed 1971
_reflns_number_total 2744
_reflns_observed_criterion F>=6\s(F~o~)
_cod_data_source_file ab1071.cif
_cod_data_source_block ab1071_structure_1_of_1
_cod_depositor_comments
;
The following automatic conversions were performed:

'_refine_ls_weighting_scheme' value '1/\s^2^(F~o~)' was changed to
'calc'. New tag '_refine_ls_weighting_details' was created. The value
of the new tag was set to 'w = 1/\s^2^(F~o~)'.

Automatic conversion script
Id: cif_fix_values 3143 2015-03-26 13:38:13Z robertas 
;
_cod_original_sg_symbol_H-M 'P 21/n'
_cod_database_code 2009426

loop_
_space_group_symop_id
_space_group_symop_operation_xyz
1 x,y,z
2 -x+1/2,y+1/2,-z+1/2
3 -x,-y,-z
4 x+1/2,-y+1/2,z+1/2

loop_
_atom_site_label
_atom_site_fract_x
_atom_site_fract_y
_atom_site_fract_z
_atom_site_U_iso_or_equiv
Se1 .13410(10) .33250(10) .07860(10) .0478(2)
C2 .3134(6) .2708(3) .1558(4) .0361(18)
C3 .3012(6) .2674(3) .2791(4) .0322(17)
C4 .4154(7) .3077(3) .3638(4) .0342(18)
C5 .3608(7) .3351(3) .4716(4) .0392(19)
Se6 .23600(10) .43190(10) .44780(10) .0450(2)
C7 .3686(6) .4933(3) .3558(4) .0354(18)
C8 .2876(6) .4966(3) .2365(4) .0319(18)
C9 .3560(7) .4562(3) .1438(4) .031(2)
C10 .2440(7) .4288(3) .0440(4) .040(2)
N11 .1876(6) .2314(3) .3218(3) .0435(16)
O12 .0823(5) .1949(2) .2364(3) .0502(16)
C13 -.0466(8) .1597(4) .2857(6) .057(3)
N14 .5596(6) .3172(2) .3380(4) .0396(16)
O15 .6560(5) .3563(2) .4257(3) .0458(14)
C16 .8151(7) .3678(4) .3982(6) .061(3)
N17 .1532(6) .5323(3) .2052(3) .0402(16)
O18 .0992(5) .5685(2) .2995(3) .0461(14)
C19 -.0575(7) .6002(4) .2628(6) .052(2)
N20 .5092(5) .4468(2) .1568(3) .0352(16)
O21 .5589(5) .4094(2) .0624(3) .0452(13)
C22 .7264(7) .3878(4) .0867(5) .048(3)
H2a .4211 .2957 .1435 ?
H2b .3094 .2159 .1230 ?
H5a .2869 .2939 .4995 ?
H5b .4564 .3444 .5303 ?
H7a .4799 .4694 .3577 ?
H7b .3805 .5489 .3868 ?
H10a .1585 .4707 .0223 ?
H10b .3071 .4195 -.0219 ?
H13a -.1068 .1275 .2222 ?
H13b -.1258 .1954 .3185 ?
H13c .0064 .1238 .3474 ?
H16a .8826 .3934 .4653 ?
H16b .8133 .4023 .3287 ?
H16c .8641 .3155 .3825 ?
H19a -.0810 .6267 .3353 ?
H19b -.1412 .5580 .2413 ?
H19c -.0625 .6399 .1993 ?
H22a .7551 .3732 .0089 ?
H22b .7489 .3420 .1403 ?
H22c .7943 .4340 .1173 ?

loop_
_geom_angle_atom_site_label_1
_geom_angle_atom_site_label_2
_geom_angle_atom_site_label_3
_geom_angle
_geom_angle_publ_flag
C2 Se1 C10 102.0(2) yes
Se1 C2 C3 109.8(3) yes
C2 C3 N11 123.7(4) yes
C2 C3 C4 122.6(4) yes
C4 C3 N11 113.6(4) yes
C3 C4 N14 116.0(4) yes
C3 C4 C5 119.8(5) yes
C5 C4 N14 124.2(5) yes
C4 C5 Se6 111.0(3) yes
C5 Se6 C7 102.2(2) yes
Se6 C7 C8 109.4(3) yes
C7 C8 N17 124.2(4) yes
C7 C8 C9 121.4(4) yes
C9 C8 N17 114.4(4) yes
C8 C9 N20 116.4(4) yes
C8 C9 C10 118.8(5) yes
C10 C9 N20 124.8(4) yes
Se1 C10 C9 111.2(3) yes
C3 N11 O12 110.7(4) yes
N11 O12 C13 109.1(4) yes
C4 N14 O15 110.2(4) yes
N14 O15 C16 111.0(4) yes
C8 N17 O18 109.6(4) yes
N17 O18 C19 107.4(4) yes
C9 N20 O21 110.8(4) yes
N20 O21 C22 109.7(4) yes

loop_
_geom_bond_atom_site_label_1
_geom_bond_atom_site_label_2
_geom_bond_distance
_geom_bond_publ_flag
Se1 C2 1.970(4) yes
Se1 C10 1.970(5) yes
C2 C3 1.490(6) yes
C3 C4 1.474(6) yes
C3 N11 1.294(7) yes
C4 C5 1.497(7) yes
C4 N14 1.293(7) yes
C5 Se6 1.973(5) yes
Se6 C7 1.969(5) yes
C7 C8 1.498(6) yes
C8 C9 1.484(7) yes
C8 N17 1.295(6) yes
C9 C10 1.495(6) yes
C9 N20 1.281(7) yes
N11 O12 1.408(5) yes
O12 C13 1.429(8) yes
N14 O15 1.409(5) yes
O15 C16 1.425(7) yes
N17 O18 1.412(5) yes
O18 C19 1.436(7) yes
N20 O21 1.408(5) yes
O21 C22 1.443(7) yes

loop_
_geom_torsion_atom_site_label_1
_geom_torsion_atom_site_label_2
_geom_torsion_atom_site_label_3
_geom_torsion_atom_site_label_4
_geom_torsion
_geom_torsion_publ_flag
C2 Se1 C10 C9 -45.6(4) yes
C10 Se1 C2 C3 106.6(4) yes
Se1 C2 C3 C4 -109.9(5) yes
Se1 C2 C3 N11 67.7(6) yes
C2 C3 N11 O12 1.7(7) yes
C2 C3 C4 C5 150.6(5) yes
C2 C3 C4 N14 -29.2(7) yes
C4 C3 N11 O12 179.4(4) yes
N11 C3 C4 N14 153.0(5) yes
N11 C3 C4 C5 -27.3(7) yes
C3 C4 N14 O15 180.0(4) yes
C3 C4 C5 Se6 -78.6(5) yes
C5 C4 N14 O15 0.3(7) yes
N14 C4 C5 Se6 101.1(5) yes
C4 C5 Se6 C7 -45.3(4) yes
C5 Se6 C7 C8 106.7(4) yes
Se6 C7 C8 C9 -111.0(5) yes
Se6 C7 C8 N17 67.4(6) yes
C7 C8 N17 O18 1.5(7) yes
C7 C8 C9 C10 151.2(5) yes
C7 C8 C9 N20 -28.1(7) yes
C9 C8 N17 O18 180.0(4) yes
N17 C8 C9 N20 153.4(5) yes
N17 C8 C9 C10 -27.3(7) yes
C8 C9 C10 Se1 -78.1(5) yes
C8 C9 N20 O21 -178.7(4) yes
N20 C9 C10 Se1 101.1(5) yes
C10 C9 N20 O21 2.0(7) yes
C3 N11 O12 C13 -176.6(5) yes
C4 N14 O15 C16 -179.5(5) yes
C8 N17 O18 C19 -174.1(5) yes
C9 N20 O21 C22 -170.4(4) yes
